data_4065722
loop_
_publ_author_name
'Li, Danfeng'
'Li, Shihui'
'Cui, Dongmei'
'Zhang, Xuequan'

_publ_section_title
;
 \b-Diketiminato Rare-Earth Metal Complexes. Structures, Catalysis, and
 Active Species for Highlycis-1,4-Selective Polymerization of Isoprene
;
_journal_issue 9
_journal_name_full Organometallics
_journal_page_first 2186
_journal_paper_doi 10.1021/om100100r
_journal_volume 29
_journal_year 2010
_chemical_formula_sum 'C33 H49 Cl2 Gd N2 O2'
_chemical_formula_weight 733.89
_chemical_name_systematic
; 
 ? 
;
_space_group_IT_number 15
_symmetry_cell_setting monoclinic
_symmetry_space_group_name_Hall '-C 2yc'
_symmetry_space_group_name_H-M 'C 1 2/c 1'
_atom_sites_solution_hydrogens geom
_atom_sites_solution_primary direct
_atom_sites_solution_secondary difmap
_audit_creation_method SHELXL-97
_cell_angle_alpha 90.00
_cell_angle_beta 107.2580(10)
_cell_angle_gamma 90.00
_cell_formula_units_Z 4
_cell_length_a 12.7752(10)
_cell_length_b 13.1869(11)
_cell_length_c 20.5994(17)
_cell_measurement_temperature 186.5(2)
_cell_volume 3314.0(5)
_computing_structure_refinement 'SHELXL-97 (Sheldrick, 1997)'
_computing_structure_solution 'SHELXS-97 (Sheldrick, 1990)'
_diffrn_ambient_temperature 186.5(2)
_diffrn_measured_fraction_theta_full 0.998
_diffrn_measured_fraction_theta_max 0.998
_diffrn_radiation_monochromator graphite
_diffrn_radiation_source 'fine-focus sealed tube'
_diffrn_radiation_type MoK\a
_diffrn_radiation_wavelength 0.71073
_diffrn_reflns_av_R_equivalents 0.0130
_diffrn_reflns_av_sigmaI/netI 0.0142
_diffrn_reflns_limit_h_max 15
_diffrn_reflns_limit_h_min -15
_diffrn_reflns_limit_k_max 10
_diffrn_reflns_limit_k_min -16
_diffrn_reflns_limit_l_max 25
_diffrn_reflns_limit_l_min -23
_diffrn_reflns_number 9129
_diffrn_reflns_theta_full 26.04
_diffrn_reflns_theta_max 26.04
_diffrn_reflns_theta_min 2.07
_exptl_absorpt_coefficient_mu 2.193
_exptl_absorpt_correction_T_max 0.7636
_exptl_absorpt_correction_T_min 0.6681
_exptl_absorpt_correction_type multi-scan
_exptl_crystal_density_diffrn 1.471
_exptl_crystal_density_method 'not measured'
_exptl_crystal_F_000 1500
_exptl_crystal_size_max 0.20
_exptl_crystal_size_mid 0.15
_exptl_crystal_size_min 0.13
_refine_diff_density_max 0.338
_refine_diff_density_min -0.438
_refine_diff_density_rms 0.074
_refine_ls_extinction_method none
_refine_ls_goodness_of_fit_ref 1.094
_refine_ls_hydrogen_treatment constr
_refine_ls_matrix_type full
_refine_ls_number_parameters 185
_refine_ls_number_reflns 3279
_refine_ls_number_restraints 0
_refine_ls_restrained_S_all 1.094
_refine_ls_R_factor_all 0.0179
_refine_ls_R_factor_gt 0.0175
_refine_ls_shift/su_max 0.001
_refine_ls_shift/su_mean 0.000
_refine_ls_structure_factor_coef Fsqd
_refine_ls_weighting_details 'calc w=1/[\s^2^(Fo^2^)+(0.0250P)^2^+3.4625P] where P=(Fo^2^+2Fc^2^)/3'
_refine_ls_weighting_scheme calc
_refine_ls_wR_factor_gt 0.0454
_refine_ls_wR_factor_ref 0.0458
_reflns_number_gt 3210
_reflns_number_total 3279
_reflns_threshold_expression >2sigma(I)
_cod_data_source_file om100100r_si_001.cif
_cod_data_source_block 2
_cod_depositor_comments
;
The following automatic conversions were performed:

'_exptl_absorpt_correction_type' value 'Multi-scan' changed to
'multi-scan' according to
/home/saulius/struct/CIF-dictionaries/cif_core.dic dictionary named
'cif_core.dic' version 2.4.1 from 2010-06-29.

Automatic conversion script
Id: cif_fix_values 1715 2011-07-08 13:25:40Z adriana 
;
_cod_original_sg_symbol_H-M C2/c
_cod_database_code 4065722

loop_
_symmetry_equiv_pos_as_xyz
'x, y, z'
'-x, y, -z+1/2'
'x+1/2, y+1/2, z'
'-x+1/2, y+1/2, -z+1/2'
'-x, -y, -z'
'x, -y, z-1/2'
'-x+1/2, -y+1/2, -z'
'x+1/2, -y+1/2, z-1/2'

loop_
_atom_site_label
_atom_site_type_symbol
_atom_site_fract_x
_atom_site_fract_y
_atom_site_fract_z
_atom_site_U_iso_or_equiv
_atom_site_adp_type
_atom_site_occupancy
_atom_site_symmetry_multiplicity
_atom_site_calc_flag
_atom_site_refinement_flags
Gd Gd 0.5000 0.264540(9) 0.7500 0.02165(5) Uani 1 2 d S
Cl Cl 0.69879(4) 0.29645(4) 0.83111(3) 0.03425(11) Uani 1 1 d .
O O 0.45100(12) 0.40362(11) 0.81410(7) 0.0316(3) Uani 1 1 d .
N N 0.52202(12) 0.12497(12) 0.68154(7) 0.0228(3) Uani 1 1 d .
C4 C 0.53194(15) 0.15868(14) 0.61684(9) 0.0242(4) Uani 1 1 d .
C9 C 0.44017(16) 0.15812(15) 0.55834(9) 0.0275(4) Uani 1 1 d .
C2 C 0.52247(15) 0.02555(14) 0.69344(9) 0.0247(4) Uani 1 1 d .
C5 C 0.63369(16) 0.19681(16) 0.61406(10) 0.0288(4) Uani 1 1 d .
C6 C 0.6402(2) 0.23855(16) 0.55306(12) 0.0354(5) Uani 1 1 d .
H6 H 0.7065 0.2647 0.5507 0.043 Uiso 1 1 calc R
C3 C 0.5000 -0.0182(2) 0.7500 0.0284(6) Uani 1 2 d S
H3 H 0.5000 -0.0888 0.7500 0.034 Uiso 1 2 calc SR
C11 C 0.2964(2) 0.0277(2) 0.50210(12) 0.0466(6) Uani 1 1 d .
H11A H 0.2792 0.0581 0.4578 0.070 Uiso 1 1 calc R
H11B H 0.2328 -0.0066 0.5069 0.070 Uiso 1 1 calc R
H11C H 0.3549 -0.0201 0.5074 0.070 Uiso 1 1 calc R
C8 C 0.45122(19) 0.20142(17) 0.49873(10) 0.0350(5) Uani 1 1 d .
H8 H 0.3910 0.2031 0.4600 0.042 Uiso 1 1 calc R
C17 C 0.50949(19) 0.43282(17) 0.88355(10) 0.0380(5) Uani 1 1 d .
H17A H 0.5787 0.4650 0.8857 0.046 Uiso 1 1 calc R
H17B H 0.5235 0.3742 0.9134 0.046 Uiso 1 1 calc R
C10 C 0.33178(17) 0.11036(18) 0.55660(10) 0.0350(5) Uani 1 1 d .
H10A H 0.2759 0.1626 0.5478 0.042 Uiso 1 1 calc R
H10B H 0.3377 0.0810 0.6007 0.042 Uiso 1 1 calc R
C12 C 0.73400(17) 0.1874(2) 0.67500(12) 0.0438(6) Uani 1 1 d .
H12A H 0.7173 0.2192 0.7132 0.053 Uiso 1 1 calc R
H12B H 0.7456 0.1159 0.6856 0.053 Uiso 1 1 calc R
C14 C 0.3699(2) 0.4811(2) 0.78569(13) 0.0598(8) Uani 1 1 d .
H14A H 0.2968 0.4523 0.7739 0.072 Uiso 1 1 calc R
H14B H 0.3816 0.5093 0.7449 0.072 Uiso 1 1 calc R
C7 C 0.5497(2) 0.24168(16) 0.49630(12) 0.0380(5) Uani 1 1 d .
H7 H 0.5550 0.2710 0.4563 0.046 Uiso 1 1 calc R
C16 C 0.4337(3) 0.5062(2) 0.90295(13) 0.0601(8) Uani 1 1 d .
H16A H 0.3792 0.4708 0.9187 0.072 Uiso 1 1 calc R
H16B H 0.4741 0.5524 0.9381 0.072 Uiso 1 1 calc R
C15 C 0.3820(3) 0.5611(2) 0.83792(14) 0.0635(8) Uani 1 1 d .
H15A H 0.3113 0.5888 0.8371 0.076 Uiso 1 1 calc R
H15B H 0.4286 0.6156 0.8312 0.076 Uiso 1 1 calc R
C13 C 0.8370(3) 0.2294(4) 0.6711(2) 0.1017(17) Uani 1 1 d .
H13A H 0.8565 0.1981 0.6342 0.153 Uiso 1 1 calc R
H13B H 0.8933 0.2166 0.7129 0.153 Uiso 1 1 calc R
H13C H 0.8292 0.3012 0.6635 0.153 Uiso 1 1 calc R
C1 C 0.54829(18) -0.04828(16) 0.64441(10) 0.0345(5) Uani 1 1 d .
H1A H 0.4856 -0.0553 0.6051 0.052 Uiso 1 1 calc R
H1B H 0.5665 -0.1131 0.6661 0.052 Uiso 1 1 calc R
H1C H 0.6093 -0.0235 0.6308 0.052 Uiso 1 1 calc R

loop_
_atom_site_aniso_label
_atom_site_aniso_U_11
_atom_site_aniso_U_22
_atom_site_aniso_U_33
_atom_site_aniso_U_23
_atom_site_aniso_U_13
_atom_site_aniso_U_12
Gd 0.02196(8) 0.02045(8) 0.02168(8) 0.000 0.00517(5) 0.000
Cl 0.0253(2) 0.0371(3) 0.0349(3) 0.0032(2) 0.00051(19) -0.0042(2)
O 0.0370(8) 0.0304(7) 0.0250(7) -0.0032(6) 0.0052(6) 0.0077(6)
N 0.0249(7) 0.0252(8) 0.0195(7) 0.0007(6) 0.0087(6) 0.0008(6)
C4 0.0308(9) 0.0228(9) 0.0206(8) -0.0002(7) 0.0103(7) 0.0041(7)
C9 0.0329(10) 0.0275(10) 0.0226(9) -0.0029(7) 0.0089(8) 0.0052(8)
C2 0.0251(9) 0.0256(9) 0.0235(9) -0.0014(7) 0.0073(7) 0.0025(7)
C5 0.0324(10) 0.0295(10) 0.0276(10) 0.0009(8) 0.0138(8) 0.0017(8)
C6 0.0432(13) 0.0345(11) 0.0350(12) 0.0012(8) 0.0214(10) -0.0016(9)
C3 0.0388(15) 0.0202(13) 0.0285(14) 0.000 0.0136(12) 0.000
C11 0.0423(13) 0.0550(15) 0.0390(13) -0.0127(11) 0.0065(10) -0.0089(11)
C8 0.0477(12) 0.0344(11) 0.0207(9) -0.0005(8) 0.0069(9) 0.0095(10)
C17 0.0509(13) 0.0323(11) 0.0259(10) -0.0063(8) 0.0041(9) -0.0004(10)
C10 0.0302(10) 0.0463(13) 0.0266(10) -0.0071(9) 0.0055(8) 0.0015(9)
C12 0.0307(11) 0.0645(16) 0.0357(12) 0.0055(11) 0.0090(9) -0.0027(11)
C14 0.0685(17) 0.0519(16) 0.0475(15) -0.0111(12) -0.0005(13) 0.0348(14)
C7 0.0586(15) 0.0352(11) 0.0254(11) 0.0054(8) 0.0207(11) 0.0057(10)
C16 0.100(2) 0.0424(14) 0.0403(14) -0.0074(11) 0.0253(14) 0.0137(15)
C15 0.089(2) 0.0495(16) 0.0505(16) -0.0044(13) 0.0188(15) 0.0307(15)
C13 0.0429(18) 0.167(4) 0.082(3) 0.049(3) -0.0002(17) -0.036(2)
C1 0.0483(12) 0.0293(10) 0.0293(10) -0.0010(8) 0.0168(9) 0.0083(9)

loop_
_atom_type_symbol
_atom_type_description
_atom_type_scat_dispersion_real
_atom_type_scat_dispersion_imag
_atom_type_scat_source
C C 0.0033 0.0016 'International Tables Vol C Tables 4.2.6.8 and 6.1.1.4'
H H 0.0000 0.0000 'International Tables Vol C Tables 4.2.6.8 and 6.1.1.4'
N N 0.0061 0.0033 'International Tables Vol C Tables 4.2.6.8 and 6.1.1.4'
O O 0.0106 0.0060 'International Tables Vol C Tables 4.2.6.8 and 6.1.1.4'
Cl Cl 0.1484 0.1585 'International Tables Vol C Tables 4.2.6.8 and 6.1.1.4'
Gd Gd -0.1653 3.9035 'International Tables Vol C Tables 4.2.6.8 and 6.1.1.4'

loop_
_geom_angle_atom_site_label_1
_geom_angle_atom_site_label_2
_geom_angle_atom_site_label_3
_geom_angle
_geom_angle_site_symmetry_1
_geom_angle_site_symmetry_3
N Gd N 79.02(7) . 2_656
N Gd O 172.32(5) . .
N Gd O 99.52(5) 2_656 .
N Gd O 99.51(5) . 2_656
N Gd O 172.32(5) 2_656 2_656
O Gd O 82.93(7) . 2_656
N Gd Cl 103.79(4) . .
N Gd Cl 90.51(4) 2_656 .
O Gd Cl 83.72(4) . .
O Gd Cl 82.50(3) 2_656 .
N Gd Cl 90.51(4) . 2_656
N Gd Cl 103.78(4) 2_656 2_656
O Gd Cl 82.49(3) . 2_656
O Gd Cl 83.72(4) 2_656 2_656
Cl Gd Cl 161.57(3) . 2_656
C14 O C17 107.91(16) . .
C14 O Gd 125.24(13) . .
C17 O Gd 126.13(12) . .
C2 N C4 118.36(15) . .
C2 N Gd 130.14(12) . .
C4 N Gd 111.45(11) . .
C9 C4 C5 120.64(17) . .
C9 C4 N 120.54(16) . .
C5 C4 N 118.75(16) . .
C8 C9 C4 118.24(18) . .
C8 C9 C10 118.66(18) . .
C4 C9 C10 123.08(17) . .
N C2 C3 124.47(18) . .
N C2 C1 120.10(16) . .
C3 C2 C1 115.43(18) . .
C6 C5 C4 118.57(19) . .
C6 C5 C12 121.22(19) . .
C4 C5 C12 120.14(17) . .
C7 C6 C5 121.1(2) . .
C2 C3 C2 131.4(3) 2_656 .
C7 C8 C9 121.3(2) . .
O C17 C16 104.37(19) . .
C9 C10 C11 112.49(17) . .
C13 C12 C5 118.8(2) . .
O C14 C15 107.5(2) . .
C8 C7 C6 120.1(2) . .
C15 C16 C17 102.8(2) . .
C14 C15 C16 103.3(2) . .

loop_
_geom_bond_atom_site_label_1
_geom_bond_atom_site_label_2
_geom_bond_distance
_geom_bond_site_symmetry_2
Gd N 2.3856(15) .
Gd N 2.3856(15) 2_656
Gd O 2.4473(13) .
Gd O 2.4473(14) 2_656
Gd Cl 2.6269(5) .
Gd Cl 2.6269(5) 2_656
O C14 1.449(3) .
O C17 1.456(2) .
N C2 1.333(2) .
N C4 1.446(2) .
C4 C9 1.410(3) .
C4 C5 1.411(3) .
C9 C8 1.399(3) .
C9 C10 1.512(3) .
C2 C3 1.404(2) .
C2 C1 1.508(2) .
C5 C6 1.397(3) .
C5 C12 1.510(3) .
C6 C7 1.380(4) .
C3 C2 1.404(2) 2_656
C11 C10 1.533(3) .
C8 C7 1.380(3) .
C17 C16 1.504(3) .
C12 C13 1.451(4) .
C14 C15 1.482(4) .
C16 C15 1.493(4) .
